data_2237261
loop_
_publ_author_name
'Nimthong, Ruthairat'
'Wattanakanjana, Yupa'
'Pakawatchai, Chaveng'

_publ_section_title
;
 Bis[\m-bis(diphenylphosphanyl)methane-\k^2^<i>P</i>:<i>P</i>'](\m-1-ethylthiourea-\k^2^<i>S</i>:<i>S</i>)bis[iodidocopper(I)]
 acetonitrile sesquisolvate
;
_journal_coeditor_code ZL2525
_journal_issue 1
_journal_name_full 'Acta Crystallographica Section E'
_journal_page_first m68
_journal_page_last m69
_journal_paper_doi 10.1107/S1600536812050970
_journal_volume 69
_journal_year 2013
_chemical_formula_iupac '[Cu2 I2 (C3 H8 N2 S) (C25 H22 P2)2], 1.5C2 H3 N'
_chemical_formula_moiety 'C53 H52 Cu2 I2 N2 P4 S, 1.5(C2 H3 N)'
_chemical_formula_sum 'C56 H56.5 Cu2 I2 N3.5 P4 S'
_chemical_formula_weight 1315.37
_chemical_name_systematic
;
Bis[\m-bis(diphenylphosphanyl)methane-\k^2^<i>P</i>:<i>P</i>'](\m-1-
ethylthiourea-\k^2^<i>S</i>:<i>S</i>)bis[iodidocopper(I)]
acetonitrile sesquisolvate
;
_space_group_IT_number 14
_symmetry_cell_setting monoclinic
_symmetry_space_group_name_Hall '-P 2ybc'
_symmetry_space_group_name_H-M 'P 1 21/c 1'
_atom_sites_solution_hydrogens geom
_atom_sites_solution_primary direct
_atom_sites_solution_secondary difmap
_audit_creation_method SHELXL-97
_cell_angle_alpha 90.00
_cell_angle_beta 111.7200(10)
_cell_angle_gamma 90.00
_cell_formula_units_Z 4
_cell_length_a 13.7751(6)
_cell_length_b 24.5147(11)
_cell_length_c 18.0172(8)
_cell_measurement_reflns_used 9510
_cell_measurement_temperature 100(2)
_cell_measurement_theta_max 28.27
_cell_measurement_theta_min 2.31
_cell_volume 5652.3(4)
_computing_cell_refinement 'SAINT (Bruker, 2003)'
_computing_data_collection 'SMART (Bruker, 1998)'
_computing_data_reduction 'SAINT (Bruker, 2003)'
_computing_molecular_graphics 'Mercury (Macrae <i>et al.</i>, 2008)'
_computing_publication_material
;
SHELXL97 (Sheldrick, 2008) and publCIF (Westrip, 2010)
;
_computing_structure_refinement 'SHELXL97 (Sheldrick, 2008)'
_computing_structure_solution 'SHELXS97 (Sheldrick, 2008)'
_diffrn_ambient_temperature 100(2)
_diffrn_measured_fraction_theta_full 0.997
_diffrn_measured_fraction_theta_max 0.920
_diffrn_measurement_device_type 'Bruker SMART CCD'
_diffrn_measurement_method 'phi and omega scans'
_diffrn_radiation_monochromator graphite
_diffrn_radiation_source 'fine-focus sealed tube'
_diffrn_radiation_type MoK\a
_diffrn_radiation_wavelength 0.71073
_diffrn_reflns_av_R_equivalents 0.0539
_diffrn_reflns_av_sigmaI/netI 0.0686
_diffrn_reflns_limit_h_max 18
_diffrn_reflns_limit_h_min -18
_diffrn_reflns_limit_k_max 32
_diffrn_reflns_limit_k_min -32
_diffrn_reflns_limit_l_max 24
_diffrn_reflns_limit_l_min -24
_diffrn_reflns_number 53066
_diffrn_reflns_theta_full 26.30
_diffrn_reflns_theta_max 28.31
_diffrn_reflns_theta_min 1.47
_exptl_absorpt_coefficient_mu 2.034
_exptl_absorpt_correction_T_max 0.821
_exptl_absorpt_correction_T_min 0.670
_exptl_absorpt_correction_type multi-scan
_exptl_absorpt_process_details '(SADABS; Bruker, 2003)'
_exptl_crystal_colour colorless
_exptl_crystal_density_diffrn 1.546
_exptl_crystal_density_method 'not measured'
_exptl_crystal_description hexagon
_exptl_crystal_F_000 2628
_exptl_crystal_size_max 0.275
_exptl_crystal_size_mid 0.168
_exptl_crystal_size_min 0.097
_refine_diff_density_max 0.841
_refine_diff_density_min -0.546
_refine_ls_extinction_method none
_refine_ls_goodness_of_fit_ref 1.054
_refine_ls_hydrogen_treatment mixed
_refine_ls_matrix_type full
_refine_ls_number_parameters 643
_refine_ls_number_reflns 10863
_refine_ls_number_restraints 3
_refine_ls_restrained_S_all 1.054
_refine_ls_R_factor_all 0.0612
_refine_ls_R_factor_gt 0.0458
_refine_ls_shift/su_max 0.001
_refine_ls_shift/su_mean 0.000
_refine_ls_structure_factor_coef Fsqd
_refine_ls_weighting_details 'calc w=1/[\s^2^(Fo^2^)+(0.0416P)^2^+0.0000P] where P=(Fo^2^+2Fc^2^)/3'
_refine_ls_weighting_scheme calc
_refine_ls_wR_factor_gt 0.0958
_refine_ls_wR_factor_ref 0.1006
_reflns_number_gt 9108
_reflns_number_total 10863
_reflns_threshold_expression I>2sigma(I)
_cod_data_source_file zl2525.cif
_cod_data_source_block I
_cod_original_sg_symbol_H-M 'P 21/c'
_cod_original_formula_sum 'C56 H56.5 Cu2 I2 N3.5 P4 S1'
_cod_database_code 2237261
_cod_database_fobs_code 2237261

loop_
_symmetry_equiv_pos_as_xyz
'x, y, z'
'-x, y+1/2, -z+1/2'
'-x, -y, -z'
'x, -y-1/2, z-1/2'

loop_
_atom_site_type_symbol
_atom_site_label
_atom_site_fract_x
_atom_site_fract_y
_atom_site_fract_z
_atom_site_U_iso_or_equiv
_atom_site_adp_type
_atom_site_calc_flag
_atom_site_refinement_flags
_atom_site_occupancy
_atom_site_symmetry_multiplicity
C C1 0.0596(3) 0.11641(17) 0.4430(2) 0.0175(8) Uani d . 1 1
C C2 -0.1075(4) 0.1437(2) 0.3356(3) 0.0345(12) Uani d . 1 1
H H2A -0.1447 0.1791 0.3243 0.041 Uiso calc R 1 1
H H2B -0.1444 0.1196 0.3606 0.041 Uiso calc R 1 1
C C3 -0.1131(5) 0.1191(3) 0.2594(4) 0.0556(17) Uani d . 1 1
H H3A -0.0782 0.1431 0.2334 0.067 Uiso calc R 1 1
H H3B -0.1864 0.1144 0.2243 0.067 Uiso calc R 1 1
H H3C -0.0782 0.0835 0.2697 0.067 Uiso calc R 1 1
C C4 0.1919(3) 0.19363(16) 0.7423(2) 0.0156(8) Uani d . 1 1
H H4A 0.2645 0.2063 0.7704 0.019 Uiso calc R 1 1
H H4B 0.1533 0.1998 0.7783 0.019 Uiso calc R 1 1
C C5 0.4659(3) 0.18775(15) 0.6705(2) 0.0145(8) Uani d . 1 1
H H5A 0.4682 0.1968 0.7246 0.017 Uiso calc R 1 1
H H5B 0.5376 0.1922 0.6710 0.017 Uiso calc R 1 1
C C6 0.7716(5) 0.3044(3) 0.3672(5) 0.0482(16) Uani d . 1 1
C C7 0.8360(5) 0.3346(3) 0.4376(4) 0.0517(16) Uani d . 1 1
H H7A 0.9098 0.3304 0.4449 0.078 Uiso calc R 1 1
H H7B 0.8248 0.3204 0.4846 0.078 Uiso calc R 1 1
H H7C 0.8170 0.3733 0.4306 0.078 Uiso calc R 1 1
C C8 0.0220(10) 0.0485(5) 0.9548(7) 0.042(3) Uani d P 0.50 1
C C9 0.1316(8) 0.0558(4) 0.9733(7) 0.032(2) Uani d P 0.50 1
H H9A 0.1710 0.0383 1.0245 0.048 Uiso calc PR 0.50 1
H H9B 0.1477 0.0949 0.9769 0.048 Uiso calc PR 0.50 1
H H9C 0.1509 0.0394 0.9312 0.048 Uiso calc PR 0.50 1
N N4 -0.0633(9) 0.0414(6) 0.9455(8) 0.085(5) Uani d P 0.50 1
C C11 0.4225(3) 0.30180(16) 0.6545(2) 0.0158(8) Uani d . 1 1
C C12 0.5229(4) 0.31089(18) 0.7102(3) 0.0224(9) Uani d . 1 1
H H12 0.5727 0.2821 0.7243 0.027 Uiso calc R 1 1
C C13 0.5504(4) 0.3625(2) 0.7455(3) 0.0307(11) Uani d . 1 1
H H13 0.6185 0.3685 0.7840 0.037 Uiso calc R 1 1
C C14 0.4789(5) 0.40422(19) 0.7242(3) 0.0321(12) Uani d . 1 1
H H14 0.4987 0.4396 0.7460 0.039 Uiso calc R 1 1
C C15 0.3780(4) 0.39475(18) 0.6712(3) 0.0300(11) Uani d . 1 1
H H15 0.3277 0.4232 0.6585 0.036 Uiso calc R 1 1
C C16 0.3505(4) 0.34411(18) 0.6368(3) 0.0237(9) Uani d . 1 1
H H16 0.2811 0.3380 0.6003 0.028 Uiso calc R 1 1
C C21 0.4350(3) 0.24310(16) 0.5205(2) 0.0156(8) Uani d . 1 1
C C22 0.5175(4) 0.27774(17) 0.5271(3) 0.0219(9) Uani d . 1 1
H H22 0.5478 0.2997 0.5734 0.026 Uiso calc R 1 1
C C23 0.5555(4) 0.28020(18) 0.4661(3) 0.0243(10) Uani d . 1 1
H H23 0.6100 0.3051 0.4701 0.029 Uiso calc R 1 1
C C24 0.5159(4) 0.24728(19) 0.3998(3) 0.0228(9) Uani d . 1 1
H H24 0.5443 0.2485 0.3591 0.027 Uiso calc R 1 1
C C25 0.4335(4) 0.21213(19) 0.3930(3) 0.0236(10) Uani d . 1 1
H H25 0.4051 0.1893 0.3475 0.028 Uiso calc R 1 1
C C26 0.3930(4) 0.21056(17) 0.4533(3) 0.0197(9) Uani d . 1 1
H H26 0.3362 0.1870 0.4483 0.024 Uiso calc R 1 1
C C31 0.4709(3) 0.09683(16) 0.5689(2) 0.0172(8) Uani d . 1 1
C C32 0.5688(4) 0.11185(18) 0.5680(3) 0.0220(9) Uani d . 1 1
H H32 0.6162 0.1320 0.6113 0.026 Uiso calc R 1 1
C C33 0.5963(4) 0.09741(19) 0.5043(3) 0.0256(10) Uani d . 1 1
H H33 0.6629 0.1073 0.5041 0.031 Uiso calc R 1 1
C C34 0.5263(4) 0.06833(18) 0.4403(3) 0.0240(10) Uani d . 1 1
H H34 0.5450 0.0585 0.3964 0.029 Uiso calc R 1 1
C C35 0.4305(4) 0.05394(18) 0.4409(3) 0.0221(9) Uani d . 1 1
H H35 0.3824 0.0348 0.3967 0.027 Uiso calc R 1 1
C C36 0.4028(3) 0.06715(17) 0.5057(3) 0.0179(8) Uani d . 1 1
H H36 0.3372 0.0558 0.5065 0.022 Uiso calc R 1 1
C C41 0.5279(3) 0.08573(16) 0.7403(2) 0.0156(8) Uani d . 1 1
C C42 0.6097(4) 0.05246(17) 0.7397(3) 0.0200(9) Uani d . 1 1
H H42 0.6153 0.0433 0.6902 0.024 Uiso calc R 1 1
C C43 0.6820(4) 0.03278(19) 0.8094(3) 0.0253(10) Uani d . 1 1
H H43 0.7378 0.0106 0.8080 0.030 Uiso calc R 1 1
C C44 0.6741(4) 0.04503(19) 0.8823(3) 0.0259(10) Uani d . 1 1
H H44 0.7247 0.0317 0.9306 0.031 Uiso calc R 1 1
C C45 0.5915(4) 0.07692(19) 0.8837(3) 0.0264(10) Uani d . 1 1
H H45 0.5842 0.0846 0.9330 0.032 Uiso calc R 1 1
C C46 0.5206(4) 0.09737(18) 0.8140(3) 0.0213(9) Uani d . 1 1
H H46 0.4654 0.1199 0.8158 0.026 Uiso calc R 1 1
C C51 -0.0082(3) 0.22244(16) 0.6224(3) 0.0168(8) Uani d . 1 1
C C52 -0.0682(4) 0.20973(19) 0.5442(3) 0.0243(10) Uani d . 1 1
H H52 -0.0361 0.2066 0.5060 0.029 Uiso calc R 1 1
C C53 -0.1756(4) 0.2015(2) 0.5208(3) 0.0332(11) Uani d . 1 1
H H53 -0.2159 0.1917 0.4671 0.040 Uiso calc R 1 1
C C54 -0.2232(4) 0.20746(19) 0.5747(3) 0.0300(11) Uani d . 1 1
H H54 -0.2967 0.2029 0.5580 0.036 Uiso calc R 1 1
C C55 -0.1650(4) 0.2200(2) 0.6533(4) 0.0392(14) Uani d . 1 1
H H55 -0.1984 0.2240 0.6906 0.047 Uiso calc R 1 1
C C56 -0.0563(4) 0.2270(2) 0.6783(3) 0.0348(12) Uani d . 1 1
H H56 -0.0158 0.2347 0.7326 0.042 Uiso calc R 1 1
C C61 0.1374(3) 0.30465(16) 0.6903(3) 0.0171(8) Uani d . 1 1
C C62 0.1786(3) 0.31816(17) 0.7703(3) 0.0183(8) Uani d . 1 1
H H62 0.2064 0.2904 0.8093 0.022 Uiso calc R 1 1
C C63 0.1796(4) 0.37259(18) 0.7944(3) 0.0245(10) Uani d . 1 1
H H63 0.2093 0.3816 0.8496 0.029 Uiso calc R 1 1
C C64 0.1379(4) 0.41329(18) 0.7387(3) 0.0262(10) Uani d . 1 1
H H64 0.1385 0.4501 0.7553 0.031 Uiso calc R 1 1
C C65 0.0951(5) 0.39985(19) 0.6582(3) 0.0330(12) Uani d . 1 1
H H65 0.0655 0.4275 0.6195 0.040 Uiso calc R 1 1
C C66 0.0955(4) 0.34600(19) 0.6340(3) 0.0288(11) Uani d . 1 1
H H66 0.0671 0.3372 0.5787 0.035 Uiso calc R 1 1
C C71 0.2684(3) 0.09250(16) 0.8223(2) 0.0159(8) Uani d . 1 1
C C72 0.3174(3) 0.12398(17) 0.8905(2) 0.0189(9) Uani d . 1 1
H H72 0.3117 0.1626 0.8877 0.023 Uiso calc R 1 1
C C73 0.3747(4) 0.09874(19) 0.9631(3) 0.0233(9) Uani d . 1 1
H H73 0.4077 0.1206 1.0092 0.028 Uiso calc R 1 1
C C74 0.3843(4) 0.04333(19) 0.9690(3) 0.0246(10) Uani d . 1 1
H H74 0.4231 0.0266 1.0188 0.030 Uiso calc R 1 1
C C75 0.3364(4) 0.01183(18) 0.9014(3) 0.0300(11) Uani d . 1 1
H H75 0.3436 -0.0267 0.9049 0.036 Uiso calc R 1 1
C C76 0.2784(4) 0.03575(17) 0.8289(3) 0.0226(9) Uani d . 1 1
H H76 0.2450 0.0135 0.7834 0.027 Uiso calc R 1 1
C C81 0.0611(3) 0.09752(16) 0.7085(3) 0.0163(8) Uani d . 1 1
C C82 -0.0038(4) 0.07981(18) 0.6340(3) 0.0230(9) Uani d . 1 1
H H82 0.0212 0.0787 0.5915 0.028 Uiso calc R 1 1
C C83 -0.1055(4) 0.0635(2) 0.6206(3) 0.0265(10) Uani d . 1 1
H H83 -0.1497 0.0513 0.5691 0.032 Uiso calc R 1 1
C C84 -0.1423(4) 0.06518(19) 0.6821(3) 0.0286(11) Uani d . 1 1
H H84 -0.2120 0.0544 0.6730 0.034 Uiso calc R 1 1
C C85 -0.0776(4) 0.0824(2) 0.7568(3) 0.0378(14) Uani d . 1 1
H H85 -0.1029 0.0836 0.7991 0.045 Uiso calc R 1 1
C C86 0.0249(4) 0.0982(2) 0.7706(3) 0.0339(13) Uani d . 1 1
H H86 0.0697 0.1094 0.8225 0.041 Uiso calc R 1 1
N N1 0.0293(3) 0.06564(16) 0.4455(2) 0.0234(8) Uani d D 1 1
N N2 -0.0010(3) 0.15260(15) 0.3924(2) 0.0218(8) Uani d D 1 1
N N3 0.7233(5) 0.2815(3) 0.3116(4) 0.0662(18) Uani d . 1 1
P P1 0.38018(8) 0.23788(4) 0.59951(6) 0.0136(2) Uani d . 1 1
P P2 0.42899(8) 0.11516(4) 0.65079(6) 0.0130(2) Uani d . 1 1
P P3 0.13118(8) 0.23514(4) 0.65131(6) 0.0130(2) Uani d . 1 1
P P4 0.19412(8) 0.12008(4) 0.72331(6) 0.0132(2) Uani d . 1 1
S S1 0.18473(8) 0.13532(4) 0.50372(6) 0.01496(19) Uani d . 1 1
Cu Cu1 0.20473(4) 0.223317(19) 0.55840(3) 0.01406(11) Uani d . 1 1
Cu Cu2 0.25996(4) 0.095310(19) 0.63076(3) 0.01382(11) Uani d . 1 1
I I1 0.10743(2) 0.286304(11) 0.431721(16) 0.01865(7) Uani d . 1 1
I I2 0.23544(2) -0.012447(10) 0.611802(17) 0.01886(7) Uani d . 1 1
H H1A -0.032(2) 0.0543(19) 0.414(2) 0.023 Uiso d D 1 1
H H1B 0.073(3) 0.0450(17) 0.479(2) 0.023 Uiso d D 1 1
H H2 0.024(4) 0.1856(11) 0.394(3) 0.023 Uiso d D 1 1

loop_
_atom_site_aniso_label
_atom_site_aniso_U_11
_atom_site_aniso_U_22
_atom_site_aniso_U_33
_atom_site_aniso_U_12
_atom_site_aniso_U_13
_atom_site_aniso_U_23
C1 0.016(2) 0.024(2) 0.014(2) -0.0039(16) 0.0078(18) -0.0042(16)
C2 0.022(3) 0.044(3) 0.028(3) -0.005(2) -0.001(2) 0.008(2)
C3 0.042(4) 0.077(5) 0.040(4) -0.007(3) 0.006(3) -0.002(3)
C4 0.018(2) 0.0165(18) 0.0123(19) 0.0002(16) 0.0052(17) -0.0003(15)
C5 0.0133(19) 0.0162(18) 0.0129(19) -0.0033(15) 0.0036(17) -0.0029(15)
C6 0.028(3) 0.063(4) 0.058(4) 0.011(3) 0.022(3) 0.017(4)
C7 0.044(4) 0.049(4) 0.058(4) 0.022(3) 0.014(3) 0.002(3)
C8 0.050(7) 0.042(6) 0.044(7) 0.000(5) 0.029(6) -0.014(5)
C9 0.030(5) 0.026(5) 0.041(6) 0.017(4) 0.016(5) 0.020(4)
N4 0.039(7) 0.148(13) 0.081(9) -0.055(8) 0.038(7) -0.071(9)
C11 0.020(2) 0.0127(17) 0.017(2) -0.0039(16) 0.0096(18) 0.0000(15)
C12 0.024(2) 0.021(2) 0.023(2) -0.0022(18) 0.009(2) -0.0027(17)
C13 0.038(3) 0.029(3) 0.023(2) -0.012(2) 0.008(2) -0.006(2)
C14 0.054(4) 0.018(2) 0.026(3) -0.009(2) 0.017(3) -0.0102(19)
C15 0.045(3) 0.017(2) 0.028(3) 0.003(2) 0.015(3) -0.0036(19)
C16 0.028(2) 0.022(2) 0.020(2) -0.0013(18) 0.007(2) -0.0024(17)
C21 0.0149(19) 0.0188(19) 0.016(2) 0.0000(16) 0.0091(18) 0.0010(16)
C22 0.021(2) 0.022(2) 0.021(2) -0.0024(17) 0.007(2) -0.0010(17)
C23 0.019(2) 0.030(2) 0.028(3) 0.0000(18) 0.013(2) 0.0094(19)
C24 0.022(2) 0.031(2) 0.020(2) 0.0058(19) 0.013(2) 0.0085(18)
C25 0.023(2) 0.032(2) 0.018(2) 0.0013(19) 0.010(2) -0.0020(18)
C26 0.023(2) 0.021(2) 0.017(2) -0.0019(17) 0.009(2) 0.0020(16)
C31 0.020(2) 0.0180(19) 0.017(2) 0.0019(16) 0.0103(19) -0.0006(16)
C32 0.022(2) 0.023(2) 0.025(2) -0.0018(17) 0.014(2) 0.0014(18)
C33 0.025(2) 0.030(2) 0.029(3) 0.0041(19) 0.019(2) 0.006(2)
C34 0.030(3) 0.029(2) 0.019(2) 0.013(2) 0.015(2) 0.0040(18)
C35 0.024(2) 0.026(2) 0.015(2) 0.0069(18) 0.0054(19) -0.0045(17)
C36 0.015(2) 0.021(2) 0.020(2) 0.0043(16) 0.0093(19) -0.0015(17)
C41 0.015(2) 0.0137(18) 0.017(2) -0.0038(15) 0.0047(18) -0.0006(15)
C42 0.024(2) 0.020(2) 0.020(2) -0.0036(17) 0.013(2) -0.0036(17)
C43 0.018(2) 0.027(2) 0.032(3) -0.0002(18) 0.010(2) 0.005(2)
C44 0.021(2) 0.033(3) 0.018(2) -0.0037(19) 0.001(2) 0.0081(19)
C45 0.030(3) 0.030(2) 0.018(2) -0.005(2) 0.008(2) 0.0009(19)
C46 0.021(2) 0.024(2) 0.021(2) 0.0013(18) 0.010(2) 0.0021(17)
C51 0.013(2) 0.0173(19) 0.019(2) 0.0024(15) 0.0053(18) 0.0031(16)
C52 0.019(2) 0.035(3) 0.018(2) -0.0011(19) 0.005(2) 0.0028(19)
C53 0.014(2) 0.046(3) 0.033(3) -0.004(2) 0.001(2) 0.004(2)
C54 0.016(2) 0.031(3) 0.042(3) 0.0027(19) 0.010(2) 0.012(2)
C55 0.022(3) 0.059(4) 0.044(4) 0.000(2) 0.020(3) 0.003(3)
C56 0.028(3) 0.054(3) 0.029(3) -0.004(2) 0.018(3) -0.008(2)
C61 0.022(2) 0.0138(18) 0.020(2) -0.0007(16) 0.0127(19) 0.0000(16)
C62 0.023(2) 0.0181(19) 0.016(2) 0.0002(16) 0.0093(19) 0.0021(16)
C63 0.036(3) 0.022(2) 0.019(2) -0.0058(19) 0.014(2) -0.0056(17)
C64 0.040(3) 0.016(2) 0.028(3) 0.0005(19) 0.019(2) -0.0014(18)
C65 0.055(4) 0.018(2) 0.028(3) 0.010(2) 0.017(3) 0.0045(19)
C66 0.044(3) 0.025(2) 0.017(2) 0.007(2) 0.010(2) 0.0011(18)
C71 0.019(2) 0.0151(18) 0.018(2) 0.0009(15) 0.0109(18) 0.0031(15)
C72 0.023(2) 0.0176(19) 0.019(2) 0.0007(17) 0.012(2) 0.0007(16)
C73 0.023(2) 0.032(2) 0.015(2) 0.0041(19) 0.008(2) 0.0042(18)
C74 0.023(2) 0.031(2) 0.020(2) 0.0088(19) 0.007(2) 0.0080(19)
C75 0.039(3) 0.016(2) 0.032(3) 0.005(2) 0.010(3) 0.0057(19)
C76 0.031(3) 0.0145(19) 0.021(2) 0.0004(18) 0.008(2) -0.0010(17)
C81 0.017(2) 0.0123(18) 0.023(2) -0.0026(15) 0.0116(19) -0.0014(15)
C82 0.022(2) 0.029(2) 0.020(2) -0.0004(18) 0.011(2) -0.0019(18)
C83 0.019(2) 0.032(2) 0.027(3) -0.0050(19) 0.006(2) -0.005(2)
C84 0.024(2) 0.023(2) 0.046(3) -0.0044(19) 0.021(2) -0.003(2)
C85 0.037(3) 0.049(3) 0.039(3) -0.022(3) 0.027(3) -0.019(3)
C86 0.039(3) 0.043(3) 0.031(3) -0.021(2) 0.026(3) -0.018(2)
N1 0.0152(19) 0.024(2) 0.024(2) -0.0025(16) -0.0004(17) 0.0010(16)
N2 0.0161(18) 0.0247(19) 0.0180(19) -0.0041(15) -0.0014(16) 0.0031(15)
N3 0.040(3) 0.101(5) 0.053(4) -0.004(3) 0.012(3) 0.002(4)
P1 0.0149(5) 0.0143(5) 0.0130(5) -0.0025(4) 0.0067(4) -0.0017(4)
P2 0.0130(5) 0.0146(5) 0.0132(5) -0.0014(4) 0.0071(4) -0.0021(4)
P3 0.0143(5) 0.0143(5) 0.0117(5) 0.0007(4) 0.0064(4) 0.0003(4)
P4 0.0158(5) 0.0129(5) 0.0134(5) -0.0008(4) 0.0084(4) -0.0002(4)
S1 0.0141(5) 0.0169(5) 0.0137(5) -0.0016(4) 0.0051(4) -0.0014(4)
Cu1 0.0151(2) 0.0159(2) 0.0129(2) -0.00091(19) 0.0072(2) -0.00045(18)
Cu2 0.0135(2) 0.0153(2) 0.0147(2) -0.00164(18) 0.0076(2) -0.00205(18)
I1 0.02440(15) 0.01919(13) 0.01354(14) 0.00084(10) 0.00841(12) 0.00374(10)
I2 0.01749(14) 0.01558(13) 0.02425(15) -0.00252(10) 0.00860(12) -0.00355(10)

loop_
_atom_type_symbol
_atom_type_description
_atom_type_scat_dispersion_real
_atom_type_scat_dispersion_imag
_atom_type_scat_source
C C 0.0033 0.0016 'International Tables Vol C Tables 4.2.6.8 and 6.1.1.4'
H H 0.0000 0.0000 'International Tables Vol C Tables 4.2.6.8 and 6.1.1.4'
N N 0.0061 0.0033 'International Tables Vol C Tables 4.2.6.8 and 6.1.1.4'
P P 0.1023 0.0942 'International Tables Vol C Tables 4.2.6.8 and 6.1.1.4'
S S 0.1246 0.1234 'International Tables Vol C Tables 4.2.6.8 and 6.1.1.4'
Cu Cu 0.3201 1.2651 'International Tables Vol C Tables 4.2.6.8 and 6.1.1.4'
I I -0.4742 1.8119 'International Tables Vol C Tables 4.2.6.8 and 6.1.1.4'

loop_
_geom_angle_atom_site_label_1
_geom_angle_atom_site_label_2
_geom_angle_atom_site_label_3
_geom_angle
N1 C1 N2 122.0(4)
N1 C1 S1 119.0(3)
N2 C1 S1 118.9(3)
N2 C2 C3 114.0(5)
N2 C2 H2A 108.8
C3 C2 H2A 108.8
N2 C2 H2B 108.8
C3 C2 H2B 108.8
H2A C2 H2B 107.7
C2 C3 H3A 109.5
C2 C3 H3B 109.5
H3A C3 H3B 109.5
C2 C3 H3C 109.5
H3A C3 H3C 109.5
H3B C3 H3C 109.5
P4 C4 P3 114.1(2)
P4 C4 H4A 108.7
P3 C4 H4A 108.7
P4 C4 H4B 108.7
P3 C4 H4B 108.7
H4A C4 H4B 107.6
P1 C5 P2 116.5(2)
P1 C5 H5A 108.2
P2 C5 H5A 108.2
P1 C5 H5B 108.2
P2 C5 H5B 108.2
H5A C5 H5B 107.3
N3 C6 C7 178.1(7)
C6 C7 H7A 109.5
C6 C7 H7B 109.5
H7A C7 H7B 109.5
C6 C7 H7C 109.5
H7A C7 H7C 109.5
H7B C7 H7C 109.5
N4 C8 C9 175.2(15)
C8 C9 H9A 109.5
C8 C9 H9B 109.5
H9A C9 H9B 109.5
C8 C9 H9C 109.5
H9A C9 H9C 109.5
H9B C9 H9C 109.5
C16 C11 C12 118.7(4)
C16 C11 P1 117.2(3)
C12 C11 P1 124.0(3)
C11 C12 C13 120.0(4)
C11 C12 H12 120.0
C13 C12 H12 120.0
C14 C13 C12 120.0(5)
C14 C13 H13 120.0
C12 C13 H13 120.0
C13 C14 C15 120.0(4)
C13 C14 H14 120.0
C15 C14 H14 120.0
C14 C15 C16 120.1(5)
C14 C15 H15 120.0
C16 C15 H15 120.0
C15 C16 C11 121.1(5)
C15 C16 H16 119.5
C11 C16 H16 119.5
C26 C21 C22 119.5(4)
C26 C21 P1 118.4(3)
C22 C21 P1 122.1(3)
C23 C22 C21 119.8(4)
C23 C22 H22 120.1
C21 C22 H22 120.1
C24 C23 C22 121.3(4)
C24 C23 H23 119.3
C22 C23 H23 119.3
C23 C24 C25 119.1(4)
C23 C24 H24 120.4
C25 C24 H24 120.4
C26 C25 C24 119.8(4)
C26 C25 H25 120.1
C24 C25 H25 120.1
C21 C26 C25 120.4(4)
C21 C26 H26 119.8
C25 C26 H26 119.8
C36 C31 C32 119.3(4)
C36 C31 P2 118.2(3)
C32 C31 P2 122.5(3)
C33 C32 C31 120.2(4)
C33 C32 H32 119.9
C31 C32 H32 119.9
C32 C33 C34 119.9(4)
C32 C33 H33 120.0
C34 C33 H33 120.0
C35 C34 C33 119.9(4)
C35 C34 H34 120.0
C33 C34 H34 120.0
C34 C35 C36 120.7(4)
C34 C35 H35 119.7
C36 C35 H35 119.7
C31 C36 C35 119.9(4)
C31 C36 H36 120.0
C35 C36 H36 120.0
C42 C41 C46 118.0(4)
C42 C41 P2 124.3(3)
C46 C41 P2 117.7(3)
C43 C42 C41 120.9(4)
C43 C42 H42 119.5
C41 C42 H42 119.5
C42 C43 C44 120.4(4)
C42 C43 H43 119.8
C44 C43 H43 119.8
C45 C44 C43 119.3(4)
C45 C44 H44 120.3
C43 C44 H44 120.3
C46 C45 C44 120.1(4)
C46 C45 H45 120.0
C44 C45 H45 120.0
C45 C46 C41 121.2(4)
C45 C46 H46 119.4
C41 C46 H46 119.4
C52 C51 C56 119.2(4)
C52 C51 P3 120.0(3)
C56 C51 P3 120.7(4)
C51 C52 C53 120.6(4)
C51 C52 H52 119.7
C53 C52 H52 119.7
C54 C53 C52 120.2(5)
C54 C53 H53 119.9
C52 C53 H53 119.9
C53 C54 C55 120.3(5)
C53 C54 H54 119.8
C55 C54 H54 119.8
C54 C55 C56 120.1(5)
C54 C55 H55 120.0
C56 C55 H55 120.0
C51 C56 C55 119.5(5)
C51 C56 H56 120.2
C55 C56 H56 120.2
C62 C61 C66 118.9(4)
C62 C61 P3 124.5(3)
C66 C61 P3 116.6(3)
C61 C62 C63 120.3(4)
C61 C62 H62 119.8
C63 C62 H62 119.8
C64 C63 C62 120.6(4)
C64 C63 H63 119.7
C62 C63 H63 119.7
C63 C64 C65 119.3(4)
C63 C64 H64 120.3
C65 C64 H64 120.3
C66 C65 C64 120.2(4)
C66 C65 H65 119.9
C64 C65 H65 119.9
C65 C66 C61 120.6(4)
C65 C66 H66 119.7
C61 C66 H66 119.7
C72 C71 C76 118.3(4)
C72 C71 P4 124.7(3)
C76 C71 P4 117.0(3)
C73 C72 C71 120.1(4)
C73 C72 H72 120.0
C71 C72 H72 120.0
C74 C73 C72 121.3(4)
C74 C73 H73 119.4
C72 C73 H73 119.4
C73 C74 C75 119.0(4)
C73 C74 H74 120.5
C75 C74 H74 120.5
C76 C75 C74 121.0(4)
C76 C75 H75 119.5
C74 C75 H75 119.5
C75 C76 C71 120.4(4)
C75 C76 H76 119.8
C71 C76 H76 119.8
C82 C81 C86 119.6(4)
C82 C81 P4 119.3(3)
C86 C81 P4 121.1(4)
C81 C82 C83 120.6(4)
C81 C82 H82 119.7
C83 C82 H82 119.7
C84 C83 C82 119.9(5)
C84 C83 H83 120.0
C82 C83 H83 120.0
C83 C84 C85 119.8(4)
C83 C84 H84 120.1
C85 C84 H84 120.1
C84 C85 C86 120.5(4)
C84 C85 H85 119.8
C86 C85 H85 119.8
C81 C86 C85 119.7(5)
C81 C86 H86 120.2
C85 C86 H86 120.2
C1 N1 H1A 122(3)
C1 N1 H1B 116(4)
H1A N1 H1B 122(5)
C1 N2 C2 126.6(4)
C1 N2 H2 117(3)
C2 N2 H2 116(3)
C11 P1 C21 102.63(18)
C11 P1 C5 101.56(19)
C21 P1 C5 103.90(18)
C11 P1 Cu1 113.42(14)
C21 P1 Cu1 116.59(14)
C5 P1 Cu1 116.72(13)
C31 P2 C41 105.06(19)
C31 P2 C5 104.17(18)
C41 P2 C5 98.51(18)
C31 P2 Cu2 115.48(15)
C41 P2 Cu2 116.10(13)
C5 P2 Cu2 115.44(13)
C51 P3 C61 99.41(19)
C51 P3 C4 104.06(19)
C61 P3 C4 103.32(19)
C51 P3 Cu1 118.56(14)
C61 P3 Cu1 115.48(12)
C4 P3 Cu1 113.87(13)
C71 P4 C81 101.49(19)
C71 P4 C4 102.91(18)
C81 P4 C4 103.77(18)
C71 P4 Cu2 112.88(13)
C81 P4 Cu2 117.63(13)
C4 P4 Cu2 116.13(12)
C1 S1 Cu1 116.57(15)
C1 S1 Cu2 118.81(14)
Cu1 S1 Cu2 91.94(4)
P3 Cu1 P1 116.67(4)
P3 Cu1 S1 114.30(4)
P1 Cu1 S1 103.08(4)
P3 Cu1 I1 109.65(3)
P1 Cu1 I1 108.89(3)
S1 Cu1 I1 103.25(3)
P4 Cu2 P2 119.56(4)
P4 Cu2 S1 117.04(4)
P2 Cu2 S1 97.00(4)
P4 Cu2 I2 107.13(3)
P2 Cu2 I2 107.81(3)
S1 Cu2 I2 107.41(3)

loop_
_geom_bond_atom_site_label_1
_geom_bond_atom_site_label_2
_geom_bond_distance
C1 N1 1.319(5)
C1 N2 1.323(6)
C1 S1 1.729(4)
C2 N2 1.462(6)
C2 C3 1.476(8)
C2 H2A 0.9900
C2 H2B 0.9900
C3 H3A 0.9800
C3 H3B 0.9800
C3 H3C 0.9800
C4 P4 1.838(4)
C4 P3 1.846(4)
C4 H4A 0.9900
C4 H4B 0.9900
C5 P1 1.850(4)
C5 P2 1.849(4)
C5 H5A 0.9900
C5 H5B 0.9900
C6 N3 1.125(9)
C6 C7 1.453(10)
C7 H7A 0.9800
C7 H7B 0.9800
C7 H7C 0.9800
C8 N4 1.138(16)
C8 C9 1.431(16)
C9 H9A 0.9800
C9 H9B 0.9800
C9 H9C 0.9800
C11 C16 1.389(6)
C11 C12 1.393(6)
C11 P1 1.830(4)
C12 C13 1.403(6)
C12 H12 0.9500
C13 C14 1.373(8)
C13 H13 0.9500
C14 C15 1.384(8)
C14 H14 0.9500
C15 C16 1.377(6)
C15 H15 0.9500
C16 H16 0.9500
C21 C26 1.385(6)
C21 C22 1.388(6)
C21 P1 1.847(4)
C22 C23 1.382(6)
C22 H22 0.9500
C23 C24 1.376(7)
C23 H23 0.9500
C24 C25 1.394(6)
C24 H24 0.9500
C25 C26 1.392(6)
C25 H25 0.9500
C26 H26 0.9500
C31 C36 1.384(6)
C31 C32 1.404(6)
C31 P2 1.828(4)
C32 C33 1.381(6)
C32 H32 0.9500
C33 C34 1.395(7)
C33 H33 0.9500
C34 C35 1.370(7)
C34 H34 0.9500
C35 C36 1.394(5)
C35 H35 0.9500
C36 H36 0.9500
C41 C42 1.394(6)
C41 C46 1.397(6)
C41 P2 1.831(4)
C42 C43 1.370(7)
C42 H42 0.9500
C43 C44 1.389(6)
C43 H43 0.9500
C44 C45 1.388(7)
C44 H44 0.9500
C45 C46 1.369(6)
C45 H45 0.9500
C46 H46 0.9500
C51 C52 1.380(6)
C51 C56 1.399(6)
C51 P3 1.821(4)
C52 C53 1.395(7)
C52 H52 0.9500
C53 C54 1.365(7)
C53 H53 0.9500
C54 C55 1.380(8)
C54 H54 0.9500
C55 C56 1.404(7)
C55 H55 0.9500
C56 H56 0.9500
C61 C62 1.380(6)
C61 C66 1.399(6)
C61 P3 1.833(4)
C62 C63 1.402(6)
C62 H62 0.9500
C63 C64 1.381(7)
C63 H63 0.9500
C64 C65 1.388(7)
C64 H64 0.9500
C65 C66 1.391(6)
C65 H65 0.9500
C66 H66 0.9500
C71 C72 1.396(6)
C71 C76 1.399(5)
C71 P4 1.826(4)
C72 C73 1.397(6)
C72 H72 0.9500
C73 C74 1.365(6)
C73 H73 0.9500
C74 C75 1.386(7)
C74 H74 0.9500
C75 C76 1.384(7)
C75 H75 0.9500
C76 H76 0.9500
C81 C82 1.378(6)
C81 C86 1.384(6)
C81 P4 1.837(4)
C82 C83 1.390(6)
C82 H82 0.9500
C83 C84 1.379(6)
C83 H83 0.9500
C84 C85 1.377(7)
C84 H84 0.9500
C85 C86 1.394(7)
C85 H85 0.9500
C86 H86 0.9500
N1 H1A 0.873(19)
N1 H1B 0.841(19)
N2 H2 0.875(19)
P1 Cu1 2.2786(11)
P2 Cu2 2.2730(11)
P3 Cu1 2.2733(10)
P4 Cu2 2.2563(10)
S1 Cu1 2.3450(11)
S1 Cu2 2.3493(11)
Cu1 I1 2.6694(6)
Cu2 I2 2.6690(5)

loop_
_geom_hbond_atom_site_label_D
_geom_hbond_atom_site_label_H
_geom_hbond_atom_site_label_A
_geom_hbond_site_symmetry_A
_geom_hbond_distance_DH
_geom_hbond_distance_HA
_geom_hbond_distance_DA
_geom_hbond_angle_DHA
N1 H1A I2 3_556 0.873(19) 2.85(3) 3.645(4) 152(4)
N1 H1B I2 . 0.841(19) 2.96(2) 3.796(4) 171(5)
N2 H2 I1 . 0.875(19) 2.70(2) 3.563(4) 168(4)
C63 H63 S1 4_566 0.95 2.948 3.751(5) 142.6
C7 H7A I1 1_655 0.98 3.019 3.961(7) 161
C14 H14 Cg1 2_656 0.95 3.367(14) 4.08 129.8

loop_
_geom_torsion_atom_site_label_1
_geom_torsion_atom_site_label_2
_geom_torsion_atom_site_label_3
_geom_torsion_atom_site_label_4
_geom_torsion
C16 C11 C12 C13 -1.9(6)
P1 C11 C12 C13 175.6(3)
C11 C12 C13 C14 -0.9(7)
C12 C13 C14 C15 3.4(7)
C13 C14 C15 C16 -3.0(7)
C14 C15 C16 C11 0.2(7)
C12 C11 C16 C15 2.2(6)
P1 C11 C16 C15 -175.4(3)
C26 C21 C22 C23 1.3(7)
P1 C21 C22 C23 -179.8(3)
C21 C22 C23 C24 -2.6(7)
C22 C23 C24 C25 2.2(7)
C23 C24 C25 C26 -0.3(7)
C22 C21 C26 C25 0.5(7)
P1 C21 C26 C25 -178.4(3)
C24 C25 C26 C21 -1.0(7)
C36 C31 C32 C33 0.4(7)
P2 C31 C32 C33 -179.4(3)
C31 C32 C33 C34 0.7(7)
C32 C33 C34 C35 -0.3(7)
C33 C34 C35 C36 -1.3(7)
C32 C31 C36 C35 -2.0(6)
P2 C31 C36 C35 177.9(3)
C34 C35 C36 C31 2.4(7)
C46 C41 C42 C43 -1.4(6)
P2 C41 C42 C43 178.7(3)
C41 C42 C43 C44 1.0(7)
C42 C43 C44 C45 0.7(7)
C43 C44 C45 C46 -2.0(7)
C44 C45 C46 C41 1.6(7)
C42 C41 C46 C45 0.1(6)
P2 C41 C46 C45 -180.0(3)
C56 C51 C52 C53 0.0(7)
P3 C51 C52 C53 -178.1(4)
C51 C52 C53 C54 1.9(8)
C52 C53 C54 C55 -2.0(8)
C53 C54 C55 C56 0.2(8)
C52 C51 C56 C55 -1.8(8)
P3 C51 C56 C55 176.3(4)
C54 C55 C56 C51 1.7(8)
C66 C61 C62 C63 -0.9(6)
P3 C61 C62 C63 -179.8(3)
C61 C62 C63 C64 1.1(7)
C62 C63 C64 C65 -0.3(7)
C63 C64 C65 C66 -0.8(8)
C64 C65 C66 C61 1.0(8)
C62 C61 C66 C65 -0.2(7)
P3 C61 C66 C65 178.8(4)
C76 C71 C72 C73 0.1(6)
P4 C71 C72 C73 -178.3(3)
C71 C72 C73 C74 0.0(6)
C72 C73 C74 C75 0.4(7)
C73 C74 C75 C76 -1.0(7)
C74 C75 C76 C71 1.1(7)
C72 C71 C76 C75 -0.7(6)
P4 C71 C76 C75 177.8(4)
C86 C81 C82 C83 1.0(7)
P4 C81 C82 C83 -178.7(4)
C81 C82 C83 C84 0.1(7)
C82 C83 C84 C85 -0.6(8)
C83 C84 C85 C86 0.0(8)
C82 C81 C86 C85 -1.7(8)
P4 C81 C86 C85 178.0(4)
C84 C85 C86 C81 1.2(9)
N1 C1 N2 C2 2.2(7)
S1 C1 N2 C2 178.6(4)
C3 C2 N2 C1 -84.3(6)
C16 C11 P1 C21 98.8(3)
C12 C11 P1 C21 -78.7(4)
C16 C11 P1 C5 -153.9(3)
C12 C11 P1 C5 28.5(4)
C16 C11 P1 Cu1 -27.9(3)
C12 C11 P1 Cu1 154.6(3)
C26 C21 P1 C11 -160.4(4)
C22 C21 P1 C11 20.6(4)
C26 C21 P1 C5 94.1(4)
C22 C21 P1 C5 -84.8(4)
C26 C21 P1 Cu1 -35.9(4)
C22 C21 P1 Cu1 145.2(3)
P2 C5 P1 C11 165.5(2)
P2 C5 P1 C21 -88.2(2)
P2 C5 P1 Cu1 41.6(2)
C36 C31 P2 C41 122.1(3)
C32 C31 P2 C41 -58.1(4)
C36 C31 P2 C5 -134.9(3)
C32 C31 P2 C5 45.0(4)
C36 C31 P2 Cu2 -7.2(4)
C32 C31 P2 Cu2 172.6(3)
C42 C41 P2 C31 -5.5(4)
C46 C41 P2 C31 174.7(3)
C42 C41 P2 C5 -112.7(4)
C46 C41 P2 C5 67.4(3)
C42 C41 P2 Cu2 123.4(3)
C46 C41 P2 Cu2 -56.4(4)
P1 C5 P2 C31 77.2(2)
P1 C5 P2 C41 -174.8(2)
P1 C5 P2 Cu2 -50.5(2)
C52 C51 P3 C61 121.4(4)
C56 C51 P3 C61 -56.7(4)
C52 C51 P3 C4 -132.2(4)
C56 C51 P3 C4 49.7(4)
C52 C51 P3 Cu1 -4.5(4)
C56 C51 P3 Cu1 177.4(4)
C62 C61 P3 C51 106.4(4)
C66 C61 P3 C51 -72.5(4)
C62 C61 P3 C4 -0.6(4)
C66 C61 P3 C4 -179.5(3)
C62 C61 P3 Cu1 -125.6(3)
C66 C61 P3 Cu1 55.5(4)
P4 C4 P3 C51 74.8(2)
P4 C4 P3 C61 178.3(2)
P4 C4 P3 Cu1 -55.7(2)
C72 C71 P4 C81 -112.8(4)
C76 C71 P4 C81 68.8(3)
C72 C71 P4 C4 -5.6(4)
C76 C71 P4 C4 176.0(3)
C72 C71 P4 Cu2 120.4(3)
C76 C71 P4 Cu2 -58.1(3)
C82 C81 P4 C71 -141.0(3)
C86 C81 P4 C71 39.3(4)
C82 C81 P4 C4 112.5(4)
C86 C81 P4 C4 -67.2(4)
C82 C81 P4 Cu2 -17.3(4)
C86 C81 P4 Cu2 163.0(4)
P3 C4 P4 C71 175.0(2)
P3 C4 P4 C81 -79.6(2)
P3 C4 P4 Cu2 51.1(3)
N1 C1 S1 Cu1 -143.2(3)
N2 C1 S1 Cu1 40.2(4)
N1 C1 S1 Cu2 -34.7(4)
N2 C1 S1 Cu2 148.8(3)
C51 P3 Cu1 P1 -178.53(15)
C61 P3 Cu1 P1 63.72(17)
C4 P3 Cu1 P1 -55.62(15)
C51 P3 Cu1 S1 -58.22(16)
C61 P3 Cu1 S1 -175.97(16)
C4 P3 Cu1 S1 64.68(15)
C51 P3 Cu1 I1 57.13(15)
C61 P3 Cu1 I1 -60.62(17)
C4 P3 Cu1 I1 -179.96(14)
C11 P1 Cu1 P3 -48.21(15)
C21 P1 Cu1 P3 -167.11(15)
C5 P1 Cu1 P3 69.35(14)
C11 P1 Cu1 S1 -174.32(14)
C21 P1 Cu1 S1 66.78(15)
C5 P1 Cu1 S1 -56.77(14)
C11 P1 Cu1 I1 76.52(14)
C21 P1 Cu1 I1 -42.38(15)
C5 P1 Cu1 I1 -165.93(14)
C1 S1 Cu1 P3 68.75(16)
Cu2 S1 Cu1 P3 -55.03(5)
C1 S1 Cu1 P1 -163.63(15)
Cu2 S1 Cu1 P1 72.59(4)
C1 S1 Cu1 I1 -50.29(15)
Cu2 S1 Cu1 I1 -174.07(3)
C71 P4 Cu2 P2 -56.81(15)
C81 P4 Cu2 P2 -174.52(15)
C4 P4 Cu2 P2 61.69(16)
C71 P4 Cu2 S1 -173.35(14)
C81 P4 Cu2 S1 68.94(16)
C4 P4 Cu2 S1 -54.85(16)
C71 P4 Cu2 I2 66.06(15)
C81 P4 Cu2 I2 -51.64(16)
C4 P4 Cu2 I2 -175.44(15)
C31 P2 Cu2 P4 -176.36(15)
C41 P2 Cu2 P4 59.99(15)
C5 P2 Cu2 P4 -54.57(15)
C31 P2 Cu2 S1 -49.76(15)
C41 P2 Cu2 S1 -173.40(14)
C5 P2 Cu2 S1 72.04(15)
C31 P2 Cu2 I2 61.10(15)
C41 P2 Cu2 I2 -62.55(15)
C5 P2 Cu2 I2 -177.11(14)
C1 S1 Cu2 P4 -70.66(16)
Cu1 S1 Cu2 P4 51.30(5)
C1 S1 Cu2 P2 160.97(16)
Cu1 S1 Cu2 P2 -77.07(4)
C1 S1 Cu2 I2 49.77(16)
Cu1 S1 Cu2 I2 171.74(3)
